data_2310918
loop_
_publ_author_name
'Mathieson, A.M.'
'Stephenson, N.C.'
'Mellor, D.P.'

_publ_section_title
;
 The Crystal Structure of Potassium Hydroxy - Chlororuthenate, K4 Ru2 Cl10
 O (H2 O)
;
_journal_name_full 'Acta Crystallographica (1,1948-23,1967)'
_journal_page_first 185
_journal_page_last 186
_journal_volume 5
_journal_year 1952
_chemical_formula_sum 'Cl10 H2 K4 O2 Ru2'
_chemical_name_systematic 'K4 Ru2 Cl10 O (H2 O)'
_space_group_IT_number 139
_symmetry_space_group_name_Hall '-I 4 2'
_symmetry_space_group_name_H-M 'I 4/m m m'
_cell_angle_alpha 90
_cell_angle_beta 90
_cell_angle_gamma 90
_cell_formula_units_Z 2
_cell_length_a 7.1
_cell_length_b 7.1
_cell_length_c 16.95
_cell_volume 854.449
_citation_journal_id_ASTM ACCRA9
_cod_data_source_file Mathieson_ACCRA9_1952_150.cif
_cod_data_source_block H2Cl10K4O2Ru2
_cod_original_cell_volume 854.4495
_cod_original_formula_sum 'H2 Cl10 K4 O2 Ru2'
_cod_database_code 2310918

loop_
_symmetry_equiv_pos_as_xyz
x,y,z
-y,x,z
-x,-y,z
y,-x,z
x,-y,-z
y,x,-z
-x,y,-z
-y,-x,-z
-x,-y,-z
y,-x,-z
x,y,-z
-y,x,-z
-x,y,z
-y,-x,z
x,-y,z
y,x,z
x+1/2,y+1/2,z+1/2
-y+1/2,x+1/2,z+1/2
-x+1/2,-y+1/2,z+1/2
y+1/2,-x+1/2,z+1/2
x+1/2,-y+1/2,-z+1/2
y+1/2,x+1/2,-z+1/2
-x+1/2,y+1/2,-z+1/2
-y+1/2,-x+1/2,-z+1/2
-x+1/2,-y+1/2,-z+1/2
y+1/2,-x+1/2,-z+1/2
x+1/2,y+1/2,-z+1/2
-y+1/2,x+1/2,-z+1/2
-x+1/2,y+1/2,z+1/2
-y+1/2,-x+1/2,z+1/2
x+1/2,-y+1/2,z+1/2
y+1/2,x+1/2,z+1/2

loop_
_atom_site_label
_atom_site_type_symbol
_atom_site_fract_x
_atom_site_fract_y
_atom_site_fract_z
_atom_site_occupancy
_atom_site_U_iso_or_equiv
Ru1 Ru+4 0 0 0.106 1 0.0
Cl2 Cl-1 0.235 0.235 0.111 1 0.0
K2 K+1 0 0.5 0.25 1 0.0
Cl1 Cl-1 0 0 0.245 1 0.0
O1 O-2 0 0 0 1 0.0
O2 O-2 0 0 0.5 1 0.0
K1 K+1 0 0.5 0 1 0.0
